data_4128973
loop_
_publ_author_name
'Yan Poon, Penny Chaau'
'Dedushko, Maksym A.'
'Sun, Xianru'
'Yang, Guang'
'Toledo, Santiago'
'Hayes, Ellen C.'
'Johansen, Audra'
'Piquette, Marc C.'
'Rees, Julian A.'
'Stoll, Stefan'
'Rybak-Akimova, Elena'
'Kovacs, Julie A.'

_publ_section_title
;
 How Metal Ion Lewis Acidity and Steric Properties Influence the Barrier
 to Dioxygen Binding, Peroxo O-O Bond Cleavage, and Reactivity.
;
_journal_issue 38
_journal_name_full 'Journal of the American Chemical Society'
_journal_page_first 15046
_journal_page_last 15057
_journal_paper_doi 10.1021/jacs.9b04729
_journal_volume 141
_journal_year 2019
_chemical_formula_moiety 'C42 H58 Mn2 N8 O5 S2, 2(F6 P), 2(C2 H3 N)'
_chemical_formula_sum 'C46 H64 F12 Mn2 N10 O5 P2 S2'
_chemical_formula_weight 1301.01
_chemical_name_common audra112113
_chemical_name_systematic
;
 audra112113
;
_space_group_IT_number 14
_space_group_name_Hall '-P 2ybc'
_space_group_name_H-M_alt 'P 1 21/c 1'
_symmetry_cell_setting monoclinic
_symmetry_Int_Tables_number 14
_symmetry_space_group_name_Hall '-P 2ybc'
_symmetry_space_group_name_H-M 'P 1 21/c 1'
_atom_sites_solution_hydrogens geom
_atom_sites_solution_primary direct
_atom_sites_solution_secondary difmap
_audit_conform_dict_location ftp://ftp.iucr.org/pub/cif_core.dic
_audit_conform_dict_name cif_core.dic
_audit_conform_dict_version 2.4
_audit_creation_date 2013-11-26T12:51:23-00:00
_audit_creation_method 'WinGX routine CIF_UPDATE'
_cell_angle_alpha 90
_cell_angle_beta 96.825(4)
_cell_angle_gamma 90
_cell_formula_units_Z 2
_cell_length_a 10.1676(7)
_cell_length_b 22.3787(18)
_cell_length_c 12.3719(10)
_cell_measurement_reflns_used 1538
_cell_measurement_temperature 100(2)
_cell_measurement_theta_max 20
_cell_measurement_theta_min 3
_cell_volume 2795.1(4)
_computing_cell_refinement 'SAINT (Bruker, 2007)'
_computing_data_collection 'APEX2 (Bruker, 2007)'
_computing_data_reduction 'SAINT (Bruker, 2007)'
_computing_molecular_graphics 'ORTEP-3 for Windows (Farrugia, 1997)'
_computing_publication_material 'SHELXL-97 (Sheldrick, 1997)'
_computing_structure_refinement 'SHELXL-97 (Sheldrick, 2008)'
_computing_structure_solution 'SHELXS97 (Sheldrick, 1997)'
_diffrn_ambient_temperature 100(2)
_diffrn_measured_fraction_theta_full 0.999
_diffrn_measured_fraction_theta_max 0.994
_diffrn_measurement_device_type 'Bruker APEXII CCD area-detector'
_diffrn_measurement_method '\f and \w scans'
_diffrn_radiation_monochromator graphite
_diffrn_radiation_type MoK\a
_diffrn_radiation_wavelength 0.71073
_diffrn_reflns_av_R_equivalents 0.058
_diffrn_reflns_av_unetI/netI 0.0476
_diffrn_reflns_limit_h_max 14
_diffrn_reflns_limit_h_min -14
_diffrn_reflns_limit_k_max 32
_diffrn_reflns_limit_k_min -32
_diffrn_reflns_limit_l_max 17
_diffrn_reflns_limit_l_min -17
_diffrn_reflns_number 57655
_diffrn_reflns_theta_full 25
_diffrn_reflns_theta_max 30.64
_diffrn_reflns_theta_min 2.21
_diffrn_source 'fine-focus sealed tube'
_exptl_absorpt_coefficient_mu 0.678
_exptl_absorpt_correction_T_max 0.9866
_exptl_absorpt_correction_T_min 0.9052
_exptl_absorpt_correction_type multi-scan
_exptl_absorpt_process_details '(SADABS; Bruker, 2007)'
_exptl_crystal_colour purple
_exptl_crystal_density_diffrn 1.546
_exptl_crystal_density_method 'not measured'
_exptl_crystal_description needle
_exptl_crystal_F_000 1340
_exptl_crystal_size_max 0.15
_exptl_crystal_size_mid 0.03
_exptl_crystal_size_min 0.02
_refine_diff_density_max 0.658
_refine_diff_density_min -0.522
_refine_diff_density_rms 0.07
_refine_ls_extinction_method none
_refine_ls_goodness_of_fit_ref 1.004
_refine_ls_hydrogen_treatment constr
_refine_ls_matrix_type full
_refine_ls_number_parameters 364
_refine_ls_number_reflns 8592
_refine_ls_number_restraints 0
_refine_ls_restrained_S_all 1.004
_refine_ls_R_factor_all 0.0655
_refine_ls_R_factor_gt 0.0371
_refine_ls_shift/su_max 0.001
_refine_ls_shift/su_mean 0
_refine_ls_structure_factor_coef Fsqd
_refine_ls_weighting_details 'calc w=1/[\s^2^(Fo^2^)+(0.0326P)^2^+1.2630P] where P=(Fo^2^+2Fc^2^)/3'
_refine_ls_weighting_scheme calc
_refine_ls_wR_factor_gt 0.0746
_refine_ls_wR_factor_ref 0.0839
_reflns_number_gt 6283
_reflns_number_total 8592
_reflns_threshold_expression >2\s(I)
_cod_data_source_file ja9b04729_si_003.cif
_cod_data_source_block audra112113_0ma
_cod_original_sg_symbol_H-M 'P 21/c'
_cod_database_code 4128973

loop_
_symmetry_equiv_pos_as_xyz
'x, y, z'
'-x, y+1/2, -z+1/2'
'-x, -y, -z'
'x, -y-1/2, z-1/2'

loop_
_atom_site_label
_atom_site_type_symbol
_atom_site_fract_x
_atom_site_fract_y
_atom_site_fract_z
_atom_site_U_iso_or_equiv
_atom_site_adp_type
_atom_site_occupancy
_atom_site_symmetry_multiplicity
_atom_site_calc_flag
_atom_site_refinement_flags
_atom_site_disorder_assembly
_atom_site_disorder_group
C1 C 0.94468(17) 0.54552(8) 0.29428(15) 0.0225(4) Uani 1 1 d . . .
H1A H 0.9901 0.5387 0.2298 0.034 Uiso 1 1 calc R . .
H1B H 1.0103 0.5529 0.3575 0.034 Uiso 1 1 calc R . .
H1C H 0.8862 0.5803 0.282 0.034 Uiso 1 1 calc R . .
C2 C 0.95264(16) 0.43520(8) 0.33445(14) 0.0202(3) Uani 1 1 d . . .
H2A H 0.9001 0.4007 0.3523 0.03 Uiso 1 1 calc R . .
H2B H 1.0219 0.4432 0.3948 0.03 Uiso 1 1 calc R . .
H2C H 0.9937 0.4268 0.2683 0.03 Uiso 1 1 calc R . .
C3 C 0.86215(15) 0.49021(7) 0.31548(13) 0.0158(3) Uani 1 1 d . . .
C4 C 0.76057(16) 0.47707(7) 0.21941(13) 0.0160(3) Uani 1 1 d . . .
C5 C 0.80583(18) 0.47199(10) 0.10873(15) 0.0275(4) Uani 1 1 d . . .
H5A H 0.7841 0.4322 0.0789 0.041 Uiso 1 1 calc R . .
H5B H 0.9018 0.4781 0.1145 0.041 Uiso 1 1 calc R . .
H5C H 0.7611 0.5023 0.0605 0.041 Uiso 1 1 calc R . .
C6 C 0.53666(15) 0.45622(8) 0.14413(13) 0.0181(3) Uani 1 1 d . . .
H6A H 0.5745 0.4317 0.0888 0.022 Uiso 1 1 calc R . .
H6B H 0.5029 0.4939 0.1093 0.022 Uiso 1 1 calc R . .
C7 C 0.42484(16) 0.42260(8) 0.18806(13) 0.0194(3) Uani 1 1 d . . .
H7A H 0.3469 0.4219 0.1319 0.023 Uiso 1 1 calc R . .
H7B H 0.4528 0.3808 0.2035 0.023 Uiso 1 1 calc R . .
C8 C 0.32262(16) 0.40409(8) 0.35183(15) 0.0205(4) Uani 1 1 d . . .
H8A H 0.255 0.3828 0.302 0.025 Uiso 1 1 calc R . .
H8B H 0.2769 0.4238 0.4085 0.025 Uiso 1 1 calc R . .
C9 C 0.41962(17) 0.35976(8) 0.40486(14) 0.0200(4) Uani 1 1 d . . .
C10 C 0.3744(2) 0.30577(9) 0.44135(16) 0.0282(4) Uani 1 1 d . . .
H10 H 0.2841 0.2944 0.4253 0.034 Uiso 1 1 calc R . .
C11 C 0.4637(2) 0.26916(9) 0.50136(17) 0.0333(5) Uani 1 1 d . . .
H11 H 0.4352 0.2324 0.5291 0.04 Uiso 1 1 calc R . .
C12 C 0.5946(2) 0.28584(8) 0.52117(16) 0.0300(4) Uani 1 1 d . . .
H12 H 0.6575 0.2612 0.5631 0.036 Uiso 1 1 calc R . .
C13 C 0.63237(19) 0.33972(8) 0.47820(14) 0.0219(4) Uani 1 1 d . . .
C14 C 0.8538(2) 0.33010(9) 0.56325(18) 0.0366(5) Uani 1 1 d . . .
H14A H 0.828 0.3339 0.6368 0.055 Uiso 1 1 calc R . .
H14B H 0.9411 0.3483 0.561 0.055 Uiso 1 1 calc R . .
H14C H 0.8577 0.2877 0.5438 0.055 Uiso 1 1 calc R . .
C15 C 0.28878(16) 0.49941(8) 0.26663(14) 0.0202(4) Uani 1 1 d . . .
H15A H 0.2453 0.507 0.3328 0.024 Uiso 1 1 calc R . .
H15B H 0.2195 0.4863 0.2084 0.024 Uiso 1 1 calc R . .
C16 C 0.34814(16) 0.55671(8) 0.23217(13) 0.0182(3) Uani 1 1 d . . .
C17 C 0.27718(17) 0.59479(9) 0.15962(14) 0.0245(4) Uani 1 1 d . . .
H17 H 0.1912 0.5844 0.1264 0.029 Uiso 1 1 calc R . .
C18 C 0.3350(2) 0.64862(10) 0.13664(16) 0.0314(5) Uani 1 1 d . . .
H18 H 0.2887 0.6758 0.0868 0.038 Uiso 1 1 calc R . .
C19 C 0.4594(2) 0.66271(9) 0.18587(16) 0.0277(4) Uani 1 1 d . . .
H19 H 0.4999 0.6996 0.1713 0.033 Uiso 1 1 calc R . .
C20 C 0.52492(17) 0.62143(8) 0.25780(14) 0.0196(3) Uani 1 1 d . . .
C21 C 0.7157(2) 0.68385(8) 0.28998(17) 0.0278(4) Uani 1 1 d . . .
H21A H 0.7316 0.685 0.2134 0.042 Uiso 1 1 calc R . .
H21B H 0.8007 0.6851 0.3366 0.042 Uiso 1 1 calc R . .
H21C H 0.6619 0.7184 0.3058 0.042 Uiso 1 1 calc R . .
N1 N 0.63920(13) 0.46926(6) 0.23544(11) 0.0138(3) Uani 1 1 d . . .
N2 N 0.38609(13) 0.45027(6) 0.28967(11) 0.0156(3) Uani 1 1 d . . .
N3 N 0.54667(14) 0.37686(6) 0.42172(11) 0.0181(3) Uani 1 1 d . . .
N4 N 0.47073(13) 0.56922(6) 0.28073(11) 0.0165(3) Uani 1 1 d . . .
N5 N 0.68752(19) 0.17683(9) 0.69996(16) 0.0404(5) Uani 1 1 d . A 1
C22 C 0.7836(2) 0.19765(9) 0.73905(16) 0.0301(4) Uani 1 1 d . A 1
C23 C 0.9078(2) 0.22460(9) 0.78726(17) 0.0345(5) Uani 1 1 d . A 1
H23A H 0.9742 0.2212 0.7363 0.052 Uiso 1 1 calc R A 1
H23B H 0.9394 0.2038 0.8551 0.052 Uiso 1 1 calc R A 1
H23C H 0.893 0.2669 0.8028 0.052 Uiso 1 1 calc R A 1
O1 O 0.75847(13) 0.35983(6) 0.48752(11) 0.0279(3) Uani 1 1 d . . .
O2 O 0.64677(12) 0.62958(5) 0.31075(10) 0.0232(3) Uani 1 1 d . . .
O3 O 0.5 0.5 0.5 0.0146(3) Uani 1 2 d S . .
S1 S 0.78108(4) 0.504692(19) 0.43790(3) 0.01574(9) Uani 1 1 d . . .
Mn1 Mn 0.56741(2) 0.482566(11) 0.378962(19) 0.01188(6) Uani 1 1 d . . .
P1 P 0.09602(4) 0.33876(2) 0.01623(4) 0.02197(10) Uani 1 1 d . B 2
F1 F 0.08988(13) 0.40805(6) 0.04432(13) 0.0519(4) Uani 1 1 d . B 2
F2 F 0.10386(12) 0.26897(5) -0.00840(11) 0.0394(3) Uani 1 1 d . B 2
F3 F 0.15258(13) 0.32582(7) 0.14039(10) 0.0483(4) Uani 1 1 d . B 2
F4 F 0.24393(11) 0.34756(6) -0.01270(10) 0.0383(3) Uani 1 1 d . B 2
F5 F 0.04004(12) 0.35073(6) -0.10707(10) 0.0412(3) Uani 1 1 d . B 2
F6 F -0.05263(11) 0.32990(5) 0.04470(10) 0.0346(3) Uani 1 1 d . B 2

loop_
_atom_site_aniso_label
_atom_site_aniso_U_11
_atom_site_aniso_U_22
_atom_site_aniso_U_33
_atom_site_aniso_U_23
_atom_site_aniso_U_13
_atom_site_aniso_U_12
C1 0.0169(8) 0.0216(9) 0.0305(10) -0.0008(7) 0.0091(7) -0.0026(7)
C2 0.0143(8) 0.0216(9) 0.0243(9) -0.0033(7) 0.0014(6) 0.0031(6)
C3 0.0115(7) 0.0176(8) 0.0184(8) -0.0013(6) 0.0025(6) 0.0008(6)
C4 0.0166(7) 0.0162(8) 0.0157(8) 0.0008(6) 0.0037(6) 0.0024(6)
C5 0.0186(8) 0.0452(13) 0.0201(9) -0.0023(8) 0.0075(7) 0.0011(8)
C6 0.0147(7) 0.0251(9) 0.0142(8) -0.0032(7) 0.0007(6) 0.0012(6)
C7 0.0149(8) 0.0269(10) 0.0161(8) -0.0084(7) 0.0012(6) -0.0013(7)
C8 0.0159(8) 0.0210(9) 0.0253(9) -0.0059(7) 0.0060(7) -0.0069(6)
C9 0.0256(9) 0.0163(8) 0.0200(8) -0.0069(7) 0.0109(7) -0.0058(7)
C10 0.0371(11) 0.0187(9) 0.0322(10) -0.0064(8) 0.0180(8) -0.0094(8)
C11 0.0565(14) 0.0146(9) 0.0332(11) -0.0018(8) 0.0231(10) -0.0080(9)
C12 0.0524(13) 0.0158(9) 0.0234(10) 0.0031(7) 0.0111(9) 0.0051(8)
C13 0.0323(10) 0.0156(9) 0.0183(8) -0.0019(7) 0.0044(7) 0.0026(7)
C14 0.0462(13) 0.0250(11) 0.0339(11) 0.0007(9) -0.0143(9) 0.0122(9)
C15 0.0124(7) 0.0271(9) 0.0209(8) -0.0017(7) 0.0016(6) 0.0029(6)
C16 0.0148(7) 0.0255(9) 0.0149(8) -0.0013(7) 0.0038(6) 0.0057(6)
C17 0.0191(8) 0.0342(11) 0.0197(9) 0.0019(8) 0.0003(7) 0.0077(7)
C18 0.0339(11) 0.0351(12) 0.0244(10) 0.0093(8) 0.0005(8) 0.0142(9)
C19 0.0337(10) 0.0221(10) 0.0275(10) 0.0077(8) 0.0047(8) 0.0057(8)
C20 0.0221(8) 0.0188(9) 0.0179(8) -0.0010(7) 0.0032(6) 0.0044(7)
C21 0.0332(10) 0.0176(9) 0.0339(11) -0.0002(8) 0.0089(8) -0.0061(8)
N1 0.0122(6) 0.0146(7) 0.0145(6) -0.0005(5) 0.0012(5) 0.0008(5)
N2 0.0122(6) 0.0188(7) 0.0161(7) -0.0037(5) 0.0031(5) -0.0010(5)
N3 0.0238(7) 0.0130(7) 0.0183(7) -0.0016(5) 0.0058(6) -0.0016(5)
N4 0.0156(6) 0.0180(7) 0.0162(7) -0.0009(5) 0.0025(5) 0.0032(5)
N5 0.0392(11) 0.0372(11) 0.0435(11) 0.0176(9) -0.0014(9) -0.0058(8)
C22 0.0395(12) 0.0245(10) 0.0260(10) 0.0090(8) 0.0028(8) 0.0015(9)
C23 0.0460(12) 0.0257(11) 0.0299(11) 0.0010(8) -0.0030(9) -0.0054(9)
O1 0.0283(7) 0.0204(7) 0.0329(8) 0.0068(6) -0.0049(6) 0.0037(5)
O2 0.0238(6) 0.0167(6) 0.0283(7) 0.0019(5) -0.0011(5) -0.0033(5)
O3 0.0133(7) 0.0167(8) 0.0143(8) -0.0022(6) 0.0031(6) -0.0018(6)
S1 0.01119(17) 0.0202(2) 0.01568(19) -0.00367(15) 0.00105(14) -0.00074(14)
Mn1 0.00976(11) 0.01407(12) 0.01194(11) -0.00194(9) 0.00187(8) -0.00052(9)
P1 0.0177(2) 0.0213(2) 0.0272(2) -0.00606(19) 0.00384(18) -0.00043(17)
F1 0.0441(8) 0.0235(7) 0.0929(12) -0.0186(7) 0.0274(8) -0.0050(6)
F2 0.0354(7) 0.0247(6) 0.0551(8) -0.0093(6) -0.0069(6) 0.0078(5)
F3 0.0430(8) 0.0724(10) 0.0272(7) -0.0053(6) -0.0050(6) -0.0158(7)
F4 0.0182(5) 0.0555(8) 0.0422(7) -0.0178(6) 0.0084(5) -0.0053(5)
F5 0.0309(6) 0.0563(9) 0.0351(7) 0.0157(6) -0.0016(5) -0.0040(6)
F6 0.0209(6) 0.0380(7) 0.0466(7) 0.0010(6) 0.0111(5) -0.0034(5)

loop_
_atom_type_symbol
_atom_type_description
_atom_type_scat_dispersion_real
_atom_type_scat_dispersion_imag
_atom_type_scat_source
C C 0.0033 0.0016 'International Tables Vol C Tables 4.2.6.8 and 6.1.1.4'
H H 0 0 'International Tables Vol C Tables 4.2.6.8 and 6.1.1.4'
N N 0.0061 0.0033 'International Tables Vol C Tables 4.2.6.8 and 6.1.1.4'
O O 0.0106 0.006 'International Tables Vol C Tables 4.2.6.8 and 6.1.1.4'
S S 0.1246 0.1234 'International Tables Vol C Tables 4.2.6.8 and 6.1.1.4'
Mn Mn 0.3368 0.7283 'International Tables Vol C Tables 4.2.6.8 and 6.1.1.4'
P P 0.1023 0.0942 'International Tables Vol C Tables 4.2.6.8 and 6.1.1.4'
F F 0.0171 0.0103 'International Tables Vol C Tables 4.2.6.8 and 6.1.1.4'

loop_
_geom_angle_atom_site_label_1
_geom_angle_atom_site_label_2
_geom_angle_atom_site_label_3
_geom_angle
_geom_angle_site_symmetry_3
C3 C1 H1A 109.5 .
C3 C1 H1B 109.5 .
H1A C1 H1B 109.5 .
C3 C1 H1C 109.5 .
H1A C1 H1C 109.5 .
H1B C1 H1C 109.5 .
C3 C2 H2A 109.5 .
C3 C2 H2B 109.5 .
H2A C2 H2B 109.5 .
C3 C2 H2C 109.5 .
H2A C2 H2C 109.5 .
H2B C2 H2C 109.5 .
C4 C3 C1 111.08(14) .
C4 C3 C2 107.79(14) .
C1 C3 C2 110.01(13) .
C4 C3 S1 110.60(11) .
C1 C3 S1 107.85(11) .
C2 C3 S1 109.53(11) .
N1 C4 C5 122.36(15) .
N1 C4 C3 119.03(14) .
C5 C4 C3 118.60(14) .
C4 C5 H5A 109.5 .
C4 C5 H5B 109.5 .
H5A C5 H5B 109.5 .
C4 C5 H5C 109.5 .
H5A C5 H5C 109.5 .
H5B C5 H5C 109.5 .
N1 C6 C7 108.41(13) .
N1 C6 H6A 110 .
C7 C6 H6A 110 .
N1 C6 H6B 110 .
C7 C6 H6B 110 .
H6A C6 H6B 108.4 .
N2 C7 C6 112.29(13) .
N2 C7 H7A 109.1 .
C6 C7 H7A 109.1 .
N2 C7 H7B 109.1 .
C6 C7 H7B 109.1 .
H7A C7 H7B 107.9 .
N2 C8 C9 112.68(13) .
N2 C8 H8A 109.1 .
C9 C8 H8A 109.1 .
N2 C8 H8B 109.1 .
C9 C8 H8B 109.1 .
H8A C8 H8B 107.8 .
N3 C9 C10 123.31(18) .
N3 C9 C8 116.91(15) .
C10 C9 C8 119.59(16) .
C11 C10 C9 118.12(19) .
C11 C10 H10 120.9 .
C9 C10 H10 120.9 .
C10 C11 C12 119.88(18) .
C10 C11 H11 120.1 .
C12 C11 H11 120.1 .
C11 C12 C13 118.18(19) .
C11 C12 H12 120.9 .
C13 C12 H12 120.9 .
N3 C13 O1 112.95(15) .
N3 C13 C12 123.09(18) .
O1 C13 C12 123.96(17) .
O1 C14 H14A 109.5 .
O1 C14 H14B 109.5 .
H14A C14 H14B 109.5 .
O1 C14 H14C 109.5 .
H14A C14 H14C 109.5 .
H14B C14 H14C 109.5 .
N2 C15 C16 113.97(13) .
N2 C15 H15A 108.8 .
C16 C15 H15A 108.8 .
N2 C15 H15B 108.8 .
C16 C15 H15B 108.8 .
H15A C15 H15B 107.7 .
N4 C16 C17 123.17(17) .
N4 C16 C15 115.65(14) .
C17 C16 C15 121.09(16) .
C16 C17 C18 118.00(17) .
C16 C17 H17 121 .
C18 C17 H17 121 .
C19 C18 C17 119.98(17) .
C19 C18 H18 120 .
C17 C18 H18 120 .
C18 C19 C20 118.36(18) .
C18 C19 H19 120.8 .
C20 C19 H19 120.8 .
N4 C20 O2 113.26(15) .
N4 C20 C19 122.45(17) .
O2 C20 C19 124.29(17) .
O2 C21 H21A 109.5 .
O2 C21 H21B 109.5 .
H21A C21 H21B 109.5 .
O2 C21 H21C 109.5 .
H21A C21 H21C 109.5 .
H21B C21 H21C 109.5 .
C4 N1 C6 120.92(14) .
C4 N1 Mn1 124.72(11) .
C6 N1 Mn1 113.99(10) .
C8 N2 C15 107.16(13) .
C8 N2 C7 108.79(13) .
C15 N2 C7 112.43(13) .
C8 N2 Mn1 111.49(10) .
C15 N2 Mn1 111.08(10) .
C7 N2 Mn1 105.94(9) .
C13 N3 C9 117.36(15) .
C13 N3 Mn1 130.35(12) .
C9 N3 Mn1 110.48(11) .
C20 N4 C16 118.03(15) .
C20 N4 Mn1 130.58(11) .
C16 N4 Mn1 110.77(11) .
N5 C22 C23 178.9(2) .
C13 O1 C14 117.62(16) .
C20 O2 C21 117.89(14) .
Mn1 O3 Mn1 180 3_666
C3 S1 Mn1 101.74(5) .
O3 Mn1 N1 175.24(4) .
O3 Mn1 N2 96.56(4) .
N1 Mn1 N2 82.91(5) .
O3 Mn1 S1 97.652(15) .
N1 Mn1 S1 83.23(4) .
N2 Mn1 S1 165.30(4) .
O3 Mn1 N4 94.19(3) .
N1 Mn1 N4 81.10(5) .
N2 Mn1 N4 75.01(5) .
S1 Mn1 N4 107.58(4) .
O3 Mn1 N3 88.74(3) .
N1 Mn1 N3 95.58(5) .
N2 Mn1 N3 72.28(5) .
S1 Mn1 N3 104.29(4) .
N4 Mn1 N3 147.28(5) .
F5 P1 F1 91.53(8) .
F5 P1 F2 90.11(7) .
F1 P1 F2 178.36(9) .
F5 P1 F4 90.20(7) .
F1 P1 F4 89.50(7) .
F2 P1 F4 90.47(7) .
F5 P1 F3 179.29(8) .
F1 P1 F3 89.18(8) .
F2 P1 F3 89.18(8) .
F4 P1 F3 89.82(7) .
F5 P1 F6 89.56(7) .
F1 P1 F6 90.58(7) .
F2 P1 F6 89.46(7) .
F4 P1 F6 179.75(8) .
F3 P1 F6 90.42(7) .

loop_
_geom_bond_atom_site_label_1
_geom_bond_atom_site_label_2
_geom_bond_distance
_geom_bond_site_symmetry_2
C1 C3 1.535(2) .
C1 H1A 0.98 .
C1 H1B 0.98 .
C1 H1C 0.98 .
C2 C3 1.538(2) .
C2 H2A 0.98 .
C2 H2B 0.98 .
C2 H2C 0.98 .
C3 C4 1.508(2) .
C3 S1 1.8371(16) .
C4 N1 1.285(2) .
C4 C5 1.500(2) .
C5 H5A 0.98 .
C5 H5B 0.98 .
C5 H5C 0.98 .
C6 N1 1.473(2) .
C6 C7 1.517(2) .
C6 H6A 0.99 .
C6 H6B 0.99 .
C7 N2 1.496(2) .
C7 H7A 0.99 .
C7 H7B 0.99 .
C8 N2 1.481(2) .
C8 C9 1.495(3) .
C8 H8A 0.99 .
C8 H8B 0.99 .
C9 N3 1.340(2) .
C9 C10 1.388(3) .
C10 C11 1.374(3) .
C10 H10 0.95 .
C11 C12 1.376(3) .
C11 H11 0.95 .
C12 C13 1.390(3) .
C12 H12 0.95 .
C13 N3 1.339(2) .
C13 O1 1.351(2) .
C14 O1 1.430(2) .
C14 H14A 0.98 .
C14 H14B 0.98 .
C14 H14C 0.98 .
C15 N2 1.484(2) .
C15 C16 1.501(3) .
C15 H15A 0.99 .
C15 H15B 0.99 .
C16 N4 1.347(2) .
C16 C17 1.378(2) .
C17 C18 1.385(3) .
C17 H17 0.95 .
C18 C19 1.374(3) .
C18 H18 0.95 .
C19 C20 1.396(2) .
C19 H19 0.95 .
C20 N4 1.337(2) .
C20 O2 1.343(2) .
C21 O2 1.441(2) .
C21 H21A 0.98 .
C21 H21B 0.98 .
C21 H21C 0.98 .
N1 Mn1 2.0204(13) .
N2 Mn1 2.1581(13) .
N3 Mn1 2.4386(14) .
N4 Mn1 2.4331(14) .
N5 C22 1.137(3) .
C22 C23 1.461(3) .
C23 H23A 0.98 .
C23 H23B 0.98 .
C23 H23C 0.98 .
O3 Mn1 1.7630(3) .
O3 Mn1 1.7630(3) 3_666
S1 Mn1 2.2628(5) .
P1 F5 1.5863(13) .
P1 F1 1.5918(13) .
P1 F2 1.5952(13) .
P1 F4 1.5989(12) .
P1 F3 1.6014(13) .
P1 F6 1.6044(11) .
